data_4501099
loop_
_publ_author_name
'Sun, Di'
'Li, Yun-Hua'
'Hao, Hong-Jun'
'Liu, Fu-Jing'
'Wen, Yi-Mei'
'Huang, Rong-Bin'
'Zheng, Lan-Sun'

_publ_section_title
;
 Solvent-Controlled Rare Case of a Triple Helical Molecular Braid
 Assembled from Proton-Transferred Sebacic Acid
;
_journal_issue 8
_journal_name_full 'Crystal Growth &amp; Design'
_journal_page_first 3323
_journal_paper_doi 10.1021/cg2006953
_journal_volume 11
_journal_year 2011
_chemical_formula_moiety 'C10 H18 O4, 2(C8 H8 N2 O S) '
_chemical_formula_sum 'C26 H34 N4 O6 S2'
_chemical_formula_weight 562.69
_chemical_name_systematic
; 
 ? 
;
_space_group_IT_number 2
_symmetry_cell_setting triclinic
_symmetry_space_group_name_Hall '-P 1'
_symmetry_space_group_name_H-M 'P -1'
_atom_sites_solution_hydrogens geom
_atom_sites_solution_primary direct
_atom_sites_solution_secondary difmap
_audit_creation_method SHELXL-97
_cell_angle_alpha 108.699(6)
_cell_angle_beta 103.443(6)
_cell_angle_gamma 107.806(5)
_cell_formula_units_Z 1
_cell_length_a 7.283(3)
_cell_length_b 10.528(4)
_cell_length_c 10.592(4)
_cell_measurement_reflns_used 2055
_cell_measurement_temperature 173(2)
_cell_measurement_theta_max 55.162
_cell_measurement_theta_min 4.754
_cell_volume 681.5(5)
_computing_structure_refinement 'SHELXL-97 (Sheldrick, 1997)'
_computing_structure_solution 'SHELXS-97 (Sheldrick, 1990)'
_diffrn_ambient_temperature 173(2)
_diffrn_measured_fraction_theta_full 0.988
_diffrn_measured_fraction_theta_max 0.988
_diffrn_measurement_device_type 'Bruker SMART CCD'
_diffrn_measurement_method '\f and \w'
_diffrn_radiation_monochromator graphite
_diffrn_radiation_source 'fine-focus sealed tube'
_diffrn_radiation_type MoK\a
_diffrn_radiation_wavelength 0.71073
_diffrn_reflns_av_R_equivalents 0.0215
_diffrn_reflns_av_sigmaI/netI 0.0386
_diffrn_reflns_limit_h_max 8
_diffrn_reflns_limit_h_min -8
_diffrn_reflns_limit_k_max 12
_diffrn_reflns_limit_k_min -12
_diffrn_reflns_limit_l_max 12
_diffrn_reflns_limit_l_min -12
_diffrn_reflns_number 4896
_diffrn_reflns_theta_full 25.00
_diffrn_reflns_theta_max 25.00
_diffrn_reflns_theta_min 2.18
_exptl_absorpt_coefficient_mu 0.243
_exptl_absorpt_correction_T_max 0.9761
_exptl_absorpt_correction_T_min 0.9644
_exptl_absorpt_correction_type multi-scan
_exptl_absorpt_process_details 'SADABS (Bruker, 2002)'
_exptl_crystal_colour colorless
_exptl_crystal_density_diffrn 1.371
_exptl_crystal_density_method 'not measured'
_exptl_crystal_description block
_exptl_crystal_F_000 298
_exptl_crystal_size_max 0.15
_exptl_crystal_size_mid 0.10
_exptl_crystal_size_min 0.10
_refine_diff_density_max 0.403
_refine_diff_density_min -0.216
_refine_diff_density_rms 0.069
_refine_ls_extinction_method none
_refine_ls_goodness_of_fit_ref 1.034
_refine_ls_hydrogen_treatment constr
_refine_ls_matrix_type full
_refine_ls_number_parameters 172
_refine_ls_number_reflns 2375
_refine_ls_number_restraints 0
_refine_ls_restrained_S_all 1.034
_refine_ls_R_factor_all 0.0538
_refine_ls_R_factor_gt 0.0453
_refine_ls_shift/su_max 0.000
_refine_ls_shift/su_mean 0.000
_refine_ls_structure_factor_coef Fsqd
_refine_ls_weighting_details 'calc w=1/[\s^2^(Fo^2^)+(0.0866P)^2^+0.0548P] where P=(Fo^2^+2Fc^2^)/3'
_refine_ls_weighting_scheme calc
_refine_ls_wR_factor_gt 0.1249
_refine_ls_wR_factor_ref 0.1299
_reflns_number_gt 1973
_reflns_number_total 2375
_reflns_threshold_expression >2sigma(I)
_cod_data_source_file cg2006953_si_002.cif
_cod_data_source_block p
_cod_original_cell_volume 681.5(4)
_cod_original_sg_symbol_H-M p-1
_cod_database_code 4501099

loop_
_symmetry_equiv_pos_as_xyz
'x, y, z'
'-x, -y, -z'

loop_
_atom_site_label
_atom_site_type_symbol
_atom_site_fract_x
_atom_site_fract_y
_atom_site_fract_z
_atom_site_U_iso_or_equiv
_atom_site_adp_type
_atom_site_occupancy
_atom_site_symmetry_multiplicity
_atom_site_calc_flag
_atom_site_refinement_flags
S1 S 0.12098(8) 0.48126(6) 0.25018(6) 0.0282(2) Uani 1 1 d .
C1 C 0.2094(3) 0.3414(2) 0.2080(2) 0.0254(5) Uani 1 1 d .
C2 C 0.5066(3) 0.5336(2) 0.3543(2) 0.0219(5) Uani 1 1 d .
C3 C 0.7156(3) 0.6135(2) 0.4340(2) 0.0239(5) Uani 1 1 d .
H3A H 0.8072 0.5657 0.4335 0.029 Uiso 1 1 calc R
C4 C 0.7913(3) 0.7635(2) 0.5146(2) 0.0245(5) Uani 1 1 d .
H4A H 0.9351 0.8186 0.5704 0.029 Uiso 1 1 calc R
C5 C 0.6587(3) 0.8340(2) 0.5146(2) 0.0257(5) Uani 1 1 d .
C6 C 0.4494(3) 0.7562(2) 0.4353(2) 0.0249(5) Uani 1 1 d .
H6A H 0.3589 0.8048 0.4349 0.030 Uiso 1 1 calc R
C7 C 0.3746(3) 0.6067(2) 0.3567(2) 0.0233(5) Uani 1 1 d .
C8 C 0.9274(3) 1.0666(2) 0.6866(3) 0.0320(5) Uani 1 1 d .
H8A H 0.9502 1.1698 0.7340 0.048 Uiso 1 1 calc R
H8B H 1.0204 1.0596 0.6336 0.048 Uiso 1 1 calc R
H8C H 0.9558 1.0287 0.7588 0.048 Uiso 1 1 calc R
C9 C 0.4783(3) 1.0644(2) 0.1787(2) 0.0240(5) Uani 1 1 d .
C10 C 0.5785(3) 0.9632(2) 0.1933(2) 0.0261(5) Uani 1 1 d .
H10A H 0.6180 0.9753 0.2938 0.031 Uiso 1 1 calc R
H10B H 0.7074 0.9928 0.1733 0.031 Uiso 1 1 calc R
C11 C 0.4451(3) 0.8023(2) 0.0960(2) 0.0255(5) Uani 1 1 d .
H11A H 0.3861 0.7913 -0.0030 0.031 Uiso 1 1 calc R
H11B H 0.3285 0.7671 0.1268 0.031 Uiso 1 1 calc R
C12 C 0.5658(3) 0.7077(2) 0.0970(2) 0.0245(5) Uani 1 1 d .
H12A H 0.6257 0.7200 0.1964 0.029 Uiso 1 1 calc R
H12B H 0.6821 0.7433 0.0660 0.029 Uiso 1 1 calc R
C13 C 0.4362(3) 0.5452(2) 0.0009(2) 0.0254(5) Uani 1 1 d .
H13A H 0.3711 0.5327 -0.0979 0.030 Uiso 1 1 calc R
H13B H 0.3239 0.5078 0.0346 0.030 Uiso 1 1 calc R
N1 N 0.0772(3) 0.20278(19) 0.1205(2) 0.0330(5) Uani 1 1 d .
H1A H 0.1229 0.1332 0.1001 0.040 Uiso 1 1 calc R
H1B H -0.0558 0.1808 0.0831 0.040 Uiso 1 1 calc R
N2 N 0.4082(3) 0.38289(18) 0.26767(18) 0.0245(4) Uani 1 1 d .
O1 O 0.7191(2) 0.98253(16) 0.59055(17) 0.0352(4) Uani 1 1 d .
O2 O 0.3030(2) 1.02201(16) 0.09536(16) 0.0313(4) Uani 1 1 d .
O3 O 0.5983(2) 1.20341(15) 0.26360(15) 0.0285(4) Uani 1 1 d .
H3B H 0.5347 1.2555 0.2512 0.043 Uiso 1 1 calc R

loop_
_atom_site_aniso_label
_atom_site_aniso_U_11
_atom_site_aniso_U_22
_atom_site_aniso_U_33
_atom_site_aniso_U_23
_atom_site_aniso_U_13
_atom_site_aniso_U_12
S1 0.0221(3) 0.0207(3) 0.0328(4) 0.0054(2) 0.0026(2) 0.0093(2)
C1 0.0279(12) 0.0201(11) 0.0254(11) 0.0086(9) 0.0065(9) 0.0098(9)
C2 0.0258(11) 0.0179(10) 0.0219(11) 0.0085(9) 0.0073(9) 0.0099(9)
C3 0.0228(11) 0.0227(11) 0.0277(11) 0.0107(9) 0.0071(9) 0.0128(9)
C4 0.0196(10) 0.0203(11) 0.0256(11) 0.0077(9) 0.0019(9) 0.0052(9)
C5 0.0289(12) 0.0172(11) 0.0248(12) 0.0061(9) 0.0045(9) 0.0087(9)
C6 0.0249(11) 0.0213(11) 0.0261(12) 0.0067(9) 0.0051(9) 0.0131(9)
C7 0.0236(11) 0.0203(11) 0.0247(11) 0.0099(9) 0.0061(9) 0.0092(9)
C8 0.0255(12) 0.0187(11) 0.0354(13) 0.0022(10) 0.0017(10) 0.0052(9)
C9 0.0253(12) 0.0176(11) 0.0234(11) 0.0059(9) 0.0057(9) 0.0073(9)
C10 0.0255(11) 0.0201(11) 0.0272(11) 0.0056(9) 0.0049(9) 0.0109(9)
C11 0.0275(12) 0.0196(11) 0.0263(11) 0.0072(9) 0.0067(9) 0.0107(9)
C12 0.0243(11) 0.0178(11) 0.0262(11) 0.0052(9) 0.0060(9) 0.0089(9)
C13 0.0251(11) 0.0194(11) 0.0261(11) 0.0049(9) 0.0060(9) 0.0096(9)
N1 0.0237(10) 0.0186(10) 0.0402(11) 0.0031(8) -0.0004(9) 0.0069(8)
N2 0.0264(10) 0.0166(9) 0.0252(10) 0.0057(8) 0.0047(8) 0.0090(8)
O1 0.0298(9) 0.0159(8) 0.0403(10) 0.0001(7) -0.0034(7) 0.0096(7)
O2 0.0278(9) 0.0198(8) 0.0330(9) 0.0044(7) -0.0018(7) 0.0098(7)
O3 0.0271(8) 0.0158(8) 0.0325(9) 0.0038(7) 0.0023(7) 0.0094(7)

loop_
_atom_type_symbol
_atom_type_description
_atom_type_scat_dispersion_real
_atom_type_scat_dispersion_imag
_atom_type_scat_source
C C 0.0033 0.0016 'International Tables Vol C Tables 4.2.6.8 and 6.1.1.4'
H H 0.0000 0.0000 'International Tables Vol C Tables 4.2.6.8 and 6.1.1.4'
N N 0.0061 0.0033 'International Tables Vol C Tables 4.2.6.8 and 6.1.1.4'
O O 0.0106 0.0060 'International Tables Vol C Tables 4.2.6.8 and 6.1.1.4'
S S 0.1246 0.1234 'International Tables Vol C Tables 4.2.6.8 and 6.1.1.4'

loop_
_geom_angle_atom_site_label_1
_geom_angle_atom_site_label_2
_geom_angle_atom_site_label_3
_geom_angle
_geom_angle_site_symmetry_1
_geom_angle_site_symmetry_3
_geom_angle_publ_flag
C7 S1 C1 88.91(10) . . y
N2 C1 N1 123.7(2) . . y
N2 C1 S1 115.66(16) . . y
N1 C1 S1 120.60(17) . . y
C3 C2 N2 126.23(19) . . y
C3 C2 C7 119.12(19) . . y
N2 C2 C7 114.64(19) . . y
C2 C3 C4 119.65(19) . . y
C2 C3 H3A 120.2 . . ?
C4 C3 H3A 120.2 . . ?
C3 C4 C5 120.38(19) . . y
C3 C4 H4A 119.8 . . ?
C5 C4 H4A 119.8 . . ?
O1 C5 C6 114.41(19) . . y
O1 C5 C4 124.72(19) . . y
C6 C5 C4 120.9(2) . . y
C7 C6 C5 118.5(2) . . y
C7 C6 H6A 120.8 . . ?
C5 C6 H6A 120.8 . . ?
C6 C7 C2 121.5(2) . . y
C6 C7 S1 128.70(17) . . y
C2 C7 S1 109.82(16) . . y
O1 C8 H8A 109.5 . . ?
O1 C8 H8B 109.5 . . ?
H8A C8 H8B 109.5 . . ?
O1 C8 H8C 109.5 . . y
H8A C8 H8C 109.5 . . ?
H8B C8 H8C 109.5 . . ?
O2 C9 O3 123.54(19) . . y
O2 C9 C10 123.15(19) . . y
O3 C9 C10 113.31(18) . . y
C9 C10 C11 114.66(18) . . y
C9 C10 H10A 108.6 . . ?
C11 C10 H10A 108.6 . . ?
C9 C10 H10B 108.6 . . ?
C11 C10 H10B 108.6 . . ?
H10A C10 H10B 107.6 . . ?
C10 C11 C12 112.32(17) . . y
C10 C11 H11A 109.1 . . ?
C12 C11 H11A 109.1 . . ?
C10 C11 H11B 109.1 . . ?
C12 C11 H11B 109.1 . . ?
H11A C11 H11B 107.9 . . ?
C11 C12 C13 113.74(18) . . y
C11 C12 H12A 108.8 . . ?
C13 C12 H12A 108.8 . . ?
C11 C12 H12B 108.8 . . ?
C13 C12 H12B 108.8 . . ?
H12A C12 H12B 107.7 . . ?
C12 C13 C13 112.3(2) . 2_665 y
C12 C13 H13A 109.1 . . ?
C13 C13 H13A 109.1 2_665 . ?
C12 C13 H13B 109.1 . . ?
C13 C13 H13B 109.1 2_665 . ?
H13A C13 H13B 107.9 . . ?
C1 N1 H1A 120.0 . . ?
C1 N1 H1B 120.0 . . ?
H1A N1 H1B 120.0 . . ?
C1 N2 C2 110.95(17) . . y
C5 O1 C8 117.50(17) . . y
C9 O3 H3B 109.5 . . ?

loop_
_geom_bond_atom_site_label_1
_geom_bond_atom_site_label_2
_geom_bond_distance
_geom_bond_site_symmetry_2
_geom_bond_publ_flag
S1 C7 1.736(2) . y
S1 C1 1.754(2) . y
C1 N2 1.303(3) . y
C1 N1 1.332(3) . y
C2 C3 1.379(3) . y
C2 N2 1.392(3) . y
C2 C7 1.403(3) . y
C3 C4 1.383(3) . y
C3 H3A 0.9500 . ?
C4 C5 1.386(3) . y
C4 H4A 0.9500 . ?
C5 O1 1.377(2) . y
C5 C6 1.378(3) . y
C6 C7 1.376(3) . y
C6 H6A 0.9500 . ?
C8 O1 1.415(3) . y
C8 H8A 0.9800 . ?
C8 H8B 0.9800 . ?
C8 H8C 0.9800 . ?
C9 O2 1.218(2) . y
C9 O3 1.313(2) . y
C9 C10 1.490(3) . y
C10 C11 1.511(3) . y
C10 H10A 0.9900 . ?
C10 H10B 0.9900 . ?
C11 C12 1.517(3) . y
C11 H11A 0.9900 . ?
C11 H11B 0.9900 . ?
C12 C13 1.518(3) . y
C12 H12A 0.9900 . ?
C12 H12B 0.9900 . ?
C13 C13 1.519(4) 2_665 y
C13 H13A 0.9900 . ?
C13 H13B 0.9900 . ?
N1 H1A 0.8800 . ?
N1 H1B 0.8800 . ?
O3 H3B 0.8400 . ?

loop_
_geom_hbond_atom_site_label_D
_geom_hbond_atom_site_label_H
_geom_hbond_atom_site_label_A
_geom_hbond_distance_DH
_geom_hbond_distance_HA
_geom_hbond_distance_DA
_geom_hbond_angle_DHA
_geom_hbond_site_symmetry_A
N1 H1A O2 0.88 2.01 2.862(2) 163.6 1_545
N1 H1B O2 0.88 2.20 2.842(2) 129.2 2_565
O3 H3B N2 0.84 1.83 2.658(2) 167.0 1_565

loop_
_geom_torsion_atom_site_label_1
_geom_torsion_atom_site_label_2
_geom_torsion_atom_site_label_3
_geom_torsion_atom_site_label_4
_geom_torsion
_geom_torsion_site_symmetry_3
_geom_torsion_site_symmetry_4
_geom_torsion_publ_flag
C9 C10 C11 C12 170.37(17) . . y
C10 C11 C12 C13 179.68(18) . . y
C11 C12 C13 C13 177.4(2) . 2_665 y
C12 C13 C13 C12 180.0 2_665 2_665 y
